data_7201291
loop_
_publ_author_name
'Kanno, Masato'
'Bando, Yoshimasa'
'Shirahata, Takashi'
'Inoue, Jun-ichi'
'Wada, Hiroshi'
'Mori, Takehiko'

_publ_section_title
;
 Stabilization of organic field-effect transistors in
 hexamethylenetetrathiafulvalene derivatives substituted by bulky alkyl
 groups
;
_journal_issue 36
_journal_name_full 'Journal of Materials Chemistry'
_journal_page_first 6548
_journal_paper_doi 10.1039/b907592e
_journal_volume 19
_journal_year 2009
_chemical_formula_moiety 'C22 H32 S4 '
_chemical_formula_sum 'C22 H32 S4'
_chemical_formula_weight 424.73
_chemical_name_common
;Di(4-n-butylcyclopenteno(1,2-d)(1',2'-d)-1,4,5,8-tetrathia-
fulvalene (1d)
;
_space_group_IT_number 2
_symmetry_cell_setting triclinic
_symmetry_Int_Tables_number 2
_symmetry_space_group_name_Hall '-P 1'
_symmetry_space_group_name_H-M 'P -1'
_cell_angle_alpha 93.38(3)
_cell_angle_beta 93.66(2)
_cell_angle_gamma 86.50(2)
_cell_formula_units_Z 1
_cell_length_a 6.477(1)
_cell_length_b 14.667(3)
_cell_length_c 6.140(3)
_cell_measurement_reflns_used 25
_cell_measurement_temperature 293.2
_cell_measurement_theta_max 15.0
_cell_measurement_theta_min 12.9
_cell_volume 580.1(3)
_computing_cell_refinement WinAFC
_computing_data_collection WinAFC
_computing_data_reduction 'teXsan Ver. 1.10'
_computing_publication_material 'teXsan Ver. 1.10'
_computing_structure_refinement 'teXsan Ver. 1.10'
_computing_structure_solution SHELXS86
_diffrn_measured_fraction_theta_full 1.0913
_diffrn_measured_fraction_theta_max 1.0913
_diffrn_measurement_device_type 'Rigaku AFC7R'
_diffrn_measurement_method \w-2\q
_diffrn_radiation_type 'Mo K\a'
_diffrn_radiation_wavelength 0.7107
_diffrn_reflns_av_R_equivalents 0.016
_diffrn_reflns_limit_h_max 8
_diffrn_reflns_limit_h_min -8
_diffrn_reflns_limit_k_max 19
_diffrn_reflns_limit_k_min -19
_diffrn_reflns_limit_l_max 8
_diffrn_reflns_limit_l_min 0
_diffrn_reflns_number 3659
_diffrn_reflns_theta_full 29.99
_diffrn_reflns_theta_max 29.99
_diffrn_standards_decay_% 1.32
_diffrn_standards_interval_count 150
_diffrn_standards_number 3
_exptl_absorpt_coefficient_mu 0.414
_exptl_absorpt_correction_T_max 1.000
_exptl_absorpt_correction_T_min 0.941
_exptl_absorpt_correction_type psi-scan
_exptl_absorpt_process_details '(North, Phillips & Mathews, 1968)'
_exptl_crystal_colour colorless
_exptl_crystal_density_diffrn 1.216
_exptl_crystal_density_method 'not measured'
_exptl_crystal_description prismatic
_exptl_crystal_size_max 0.200
_exptl_crystal_size_mid 0.200
_exptl_crystal_size_min 0.200
_refine_diff_density_max 0.26
_refine_diff_density_min -0.21
_refine_ls_extinction_method none
_refine_ls_goodness_of_fit_ref 1.890
_refine_ls_hydrogen_treatment noref
_refine_ls_number_parameters 127
_refine_ls_number_reflns 1561
_refine_ls_R_factor_gt 0.0511
_refine_ls_shift/su_max 0.0000
_refine_ls_structure_factor_coef Fsqd
_refine_ls_weighting_details 'w = 1/[\s^2^(Fo^2^) + (0.05000(Max(Fo^2^,0) + 2Fc^2^)/3)^2^]'
_refine_ls_weighting_scheme calc
_refine_ls_wR_factor_ref 0.1382
_reflns_number_gt 1561
_reflns_number_total 3251
_reflns_threshold_expression F^2^>4.0\s(F^2^)
_cod_data_source_file b907592e.txt
_cod_data_source_block 1d
_cod_original_cell_volume 580.0(3)
_cod_original_sg_symbol_H-M 'P -1 '
_cod_original_formula_sum 'C22 H32 S4 '
_cod_database_code 7201291

loop_
_symmetry_equiv_pos_as_xyz
x,y,z
-x,-y,-z

loop_
_atom_site_label
_atom_site_type_symbol
_atom_site_fract_x
_atom_site_fract_y
_atom_site_fract_z
_atom_site_U_iso_or_equiv
_atom_site_adp_type
_atom_site_occupancy
_atom_site_calc_flag
_atom_site_refinement_flags
_atom_site_disorder_assembly
_atom_site_disorder_group
S1 S 0.3442(1) 0.40454(7) 0.2636(2) 0.0720(3) Uani 1.00 d . . .
S2 S 0.7717(1) 0.47095(7) 0.3044(2) 0.0718(3) Uani 1.00 d . . .
C1 C 0.5235(5) 0.4748(3) 0.4107(6) 0.064(1) Uani 1.00 d . . .
C2 C 0.5192(5) 0.3614(3) 0.0746(6) 0.066(1) Uani 1.00 d . . .
C3 C 0.7115(5) 0.3914(3) 0.0949(7) 0.066(1) Uani 1.00 d . . .
C4 C 0.4913(6) 0.2912(3) -0.1105(7) 0.080(1) Uani 1.00 d . . .
C5A C 0.717(2) 0.2594(9) -0.147(2) 0.073(4) Uani 0.50 d P . .
C5B C 0.695(2) 0.2974(8) -0.235(2) 0.065(3) Uani 0.50 d P . .
C6 C 0.8438(6) 0.3475(3) -0.0771(7) 0.076(1) Uani 1.00 d . . .
C7 C 0.7634(7) 0.2158(3) -0.357(1) 0.108(2) Uani 1.00 d . . .
C8 C 0.9611(8) 0.2028(4) -0.450(1) 0.126(2) Uani 1.00 d . . .
C9 C 1.022(1) 0.1365(4) -0.609(1) 0.140(3) Uani 1.00 d . . .
C10 C 1.218(1) 0.1245(6) -0.698(1) 0.176(3) Uani 1.00 d . . .
C11 C 1.293(2) 0.0554(5) -0.829(2) 0.232(5) Uani 1.00 d . . .
H1 H 0.4138 0.2424 -0.0719 0.0963 Uiso 1.00 calc . . .
H2 H 0.4253 0.3180 -0.2365 0.0963 Uiso 1.00 calc . . .
H3 H 0.7548 0.2147 -0.0454 0.0890 Uiso 0.50 calc P . .
H4 H 0.8516 0.3866 -0.1949 0.0908 Uiso 1.00 calc . . .
H5 H 0.9799 0.3316 -0.0195 0.0908 Uiso 1.00 calc . . .
H6 H 0.7167 0.1561 -0.3545 0.1318 Uiso 1.00 calc . . .
H7 H 0.6778 0.2497 -0.4600 0.1318 Uiso 1.00 calc . . .
H8 H 0.9830 0.2610 -0.5118 0.1555 Uiso 1.00 calc . . .
H9 H 1.0605 0.1967 -0.3283 0.1555 Uiso 1.00 calc . . .
H10 H 1.0098 0.0806 -0.5419 0.1757 Uiso 1.00 calc . . .
H11 H 0.9218 0.1430 -0.7254 0.1757 Uiso 1.00 calc . . .
H12 H 1.2185 0.1803 -0.7897 0.2044 Uiso 1.00 calc . . .
H13 H 1.3178 0.1350 -0.5832 0.2044 Uiso 1.00 calc . . .
H14 H 1.3028 0.0012 -0.7532 0.2950 Uiso 1.00 calc . . .
H15 H 1.2028 0.0464 -0.9596 0.2950 Uiso 1.00 calc . . .
H16 H 1.4274 0.0667 -0.8765 0.2950 Uiso 1.00 calc . . .
H17 H 0.6553 0.3413 -0.3437 0.0890 Uiso 0.50 calc P . .

loop_
_atom_site_aniso_label
_atom_site_aniso_U_11
_atom_site_aniso_U_22
_atom_site_aniso_U_33
_atom_site_aniso_U_12
_atom_site_aniso_U_13
_atom_site_aniso_U_23
S1 0.0464(5) 0.0977(8) 0.0724(7) -0.0217(5) 0.0056(4) -0.0129(6)
S2 0.0480(5) 0.0982(8) 0.0700(7) -0.0232(5) 0.0084(4) -0.0131(6)
C1 0.045(2) 0.085(3) 0.062(2) -0.017(2) 0.000(2) -0.001(2)
C2 0.049(2) 0.080(2) 0.068(2) -0.014(2) 0.002(2) -0.007(2)
C3 0.051(2) 0.078(2) 0.071(2) -0.014(2) 0.005(2) -0.006(2)
C4 0.064(2) 0.096(3) 0.081(3) -0.025(2) 0.007(2) -0.015(2)
C5A 0.065(5) 0.093(9) 0.064(7) -0.013(5) -0.002(5) 0.005(5)
C5B 0.061(5) 0.083(8) 0.051(6) -0.011(5) 0.003(5) -0.004(5)
C6 0.056(2) 0.097(3) 0.076(3) -0.015(2) 0.009(2) -0.010(2)
C7 0.083(3) 0.092(3) 0.148(5) -0.016(2) 0.027(3) -0.039(3)
C8 0.086(3) 0.138(4) 0.148(5) -0.011(3) 0.026(3) -0.060(4)
C9 0.125(5) 0.114(4) 0.181(7) -0.016(4) 0.054(5) -0.040(4)
C10 0.131(5) 0.181(6) 0.216(9) -0.016(5) 0.077(6) -0.078(6)
C11 0.213(9) 0.144(6) 0.35(2) 0.016(6) 0.134(10) -0.036(8)

loop_
_atom_type_symbol
_atom_type_description
_atom_type_scat_dispersion_real
_atom_type_scat_dispersion_imag
_atom_type_scat_source
C C 0.003 0.002
;International Tables for Crystallography
(1992, Vol. C, Tables 4.2.6.8 and 6.1.1.1)
;
H H 0.000 0.000
;International Tables for Crystallography
(1992, Vol. C, Table 6.1.1.2)
;
S S 0.125 0.123
;International Tables for Crystallography
(1992, Vol. C, Tables 4.2.6.8 and 6.1.1.1)
;

loop_
_geom_angle_atom_site_label_1
_geom_angle_atom_site_label_2
_geom_angle_atom_site_label_3
_geom_angle
_geom_angle_site_symmetry_1
_geom_angle_site_symmetry_2
_geom_angle_site_symmetry_3
_geom_angle_publ_flag
C1 S1 C2 94.4(2) . 1_555 1_555 yes
C1 S2 C3 94.4(2) . 1_555 1_555 yes
S1 C1 S2 114.8(2) . 1_555 1_555 yes
S1 C1 C1 122.5(3) . 1_555 2_666 yes
S2 C1 C1 122.7(3) . 1_555 2_666 yes
S1 C2 C3 117.8(3) . 1_555 1_555 yes
S1 C2 C4 129.5(3) . 1_555 1_555 yes
C3 C2 C4 112.6(3) . 1_555 1_555 yes
S2 C3 C2 118.6(3) . 1_555 1_555 yes
S2 C3 C6 129.8(3) . 1_555 1_555 yes
C2 C3 C6 111.5(3) . 1_555 1_555 yes
C2 C4 C5A 101.2(5) . 1_555 1_555 yes
C2 C4 C5B 102.3(5) . 1_555 1_555 yes
C2 C4 H1 111.9 . 1_555 1_555 no
C2 C4 H2 111.1 . 1_555 1_555 no
C5A C4 C5B 29.8(4) . 1_555 1_555 yes
C5A C4 H1 111.6 . 1_555 1_555 no
C5A C4 H2 111.5 . 1_555 1_555 no
C5B C4 H1 134.4 . 1_555 1_555 no
C5B C4 H2 83.9 . 1_555 1_555 no
H1 C4 H2 109.3 . 1_555 1_555 no
C4 C5A C5B 78(1) . 1_555 1_555 yes
C4 C5A C6 104.1(8) . 1_555 1_555 yes
C4 C5A C7 118.2(8) . 1_555 1_555 yes
C4 C5A H3 106.7 . 1_555 1_555 no
C4 C5A H6 108.3 . 1_555 1_555 no
C4 C5A H7 94.9 . 1_555 1_555 no
C4 C5A H17 75.9 . 1_555 1_555 no
C5B C5A C6 69(1) . 1_555 1_555 yes
C5B C5A C7 73(1) . 1_555 1_555 yes
C5B C5A H3 174.8 . 1_555 1_555 no
C6 C5A C7 114.7(7) . 1_555 1_555 yes
C6 C5A H3 107.7 . 1_555 1_555 no
C6 C5A H17 72.0 . 1_555 1_555 no
C7 C5A H3 104.9 . 1_555 1_555 no
C4 C5B C5A 71(1) . 1_555 1_555 yes
C4 C5B C6 105.8(6) . 1_555 1_555 yes
C4 C5B C7 115.9(7) . 1_555 1_555 yes
C4 C5B H17 103.5 . 1_555 1_555 no
C5A C5B C6 80(1) . 1_555 1_555 yes
C5A C5B C7 74(1) . 1_555 1_555 yes
C5A C5B H17 174.4 . 1_555 1_555 no
C6 C5B C7 120.7(8) . 1_555 1_555 yes
C6 C5B H17 103.6 . 1_555 1_555 no
C7 C5B H17 105.2 . 1_555 1_555 no
C3 C6 C5A 100.0(5) . 1_555 1_555 yes
C3 C6 C5B 104.8(5) . 1_555 1_555 yes
C3 C6 H4 111.2 . 1_555 1_555 no
C3 C6 H5 111.7 . 1_555 1_555 no
C5A C6 C5B 29.6(4) . 1_555 1_555 yes
C5A C6 H4 112.4 . 1_555 1_555 no
C5A C6 H5 112.2 . 1_555 1_555 no
C5B C6 H4 83.8 . 1_555 1_555 no
C5B C6 H5 132.4 . 1_555 1_555 no
H4 C6 H5 109.1 . 1_555 1_555 no
C5A C7 C5B 32.2(4) . 1_555 1_555 yes
C5A C7 C8 127.8(6) . 1_555 1_555 yes
C5A C7 H6 104.9 . 1_555 1_555 no
C5A C7 H7 104.2 . 1_555 1_555 no
C5B C7 C8 124.0(6) . 1_555 1_555 yes
C5B C7 H6 128.7 . 1_555 1_555 no
C5B C7 H7 75.4 . 1_555 1_555 no
C8 C7 H6 104.4 . 1_555 1_555 no
C8 C7 H7 105.2 . 1_555 1_555 no
H6 C7 H7 109.6 . 1_555 1_555 no
C7 C8 C9 127.5(5) . 1_555 1_555 yes
C7 C8 H8 105.0 . 1_555 1_555 no
C7 C8 H9 105.6 . 1_555 1_555 no
C9 C8 H8 104.6 . 1_555 1_555 no
C9 C8 H9 106.1 . 1_555 1_555 no
H8 C8 H9 106.6 . 1_555 1_555 no
C8 C9 C10 126.7(6) . 1_555 1_555 yes
C8 C9 H8 29.9 . 1_555 1_555 no
C8 C9 H9 29.0 . 1_555 1_555 no
C8 C9 H10 103.4 . 1_555 1_555 no
C8 C9 H11 104.7 . 1_555 1_555 no
C10 C9 H10 103.0 . 1_555 1_555 no
C10 C9 H11 108.0 . 1_555 1_555 no
H10 C9 H11 110.5 . 1_555 1_555 no
C9 C10 C11 129.0(8) . 1_555 1_555 yes
C9 C10 H12 102.0 . 1_555 1_555 no
C9 C10 H13 107.6 . 1_555 1_555 no
C11 C10 H12 103.6 . 1_555 1_555 no
C11 C10 H13 107.6 . 1_555 1_555 no
H12 C10 H13 104.5 . 1_555 1_555 no
C10 C11 H14 109.1 . 1_555 1_555 no
C10 C11 H15 111.2 . 1_555 1_555 no
C10 C11 H16 112.1 . 1_555 1_555 no
H14 C11 H15 108.7 . 1_555 1_555 no
H14 C11 H16 109.0 . 1_555 1_555 no
H15 C11 H16 106.7 . 1_555 1_555 no

loop_
_geom_bond_atom_site_label_1
_geom_bond_atom_site_label_2
_geom_bond_distance
_geom_bond_site_symmetry_1
_geom_bond_site_symmetry_2
_geom_bond_publ_flag
S1 C1 1.769(3) . . yes
S1 C2 1.739(4) . . yes
S2 C1 1.769(3) . . yes
S2 C3 1.727(4) . . yes
C1 C1 1.327(7) . 2_666 yes
C2 C3 1.342(5) . . yes
C2 C4 1.498(5) . . yes
C3 C6 1.494(6) . . yes
C4 C5A 1.53(1) . . yes
C4 C5B 1.58(1) . . yes
C4 H1 0.948 . . no
C4 H2 0.953 . . no
C5A C5B 0.80(1) . . yes
C5A C6 1.60(1) . . yes
C5A H3 0.944 . . no
C5A C7 1.45(1) . . yes
C5B C6 1.52(1) . . yes
C5B C7 1.44(1) . . yes
C5B H17 0.965 . . no
C7 C8 1.432(7) . . yes
C7 H6 0.944 . . no
C7 H7 0.955 . . no
C8 C9 1.395(8) . . yes
C8 H8 0.975 . . no
C8 H9 0.959 . . no
C9 C10 1.406(8) . . yes
C9 H10 0.950 . . no
C9 H11 0.938 . . no
C10 C11 1.34(1) . . yes
C10 H12 1.023 . . no
C10 H13 0.938 . . no
C11 H14 0.941 . . no
C11 H15 0.968 . . no
C11 H16 0.965 . . no

loop_
_geom_torsion_atom_site_label_1
_geom_torsion_atom_site_label_2
_geom_torsion_atom_site_label_3
_geom_torsion_atom_site_label_4
_geom_torsion
_geom_torsion_site_symmetry_1
_geom_torsion_site_symmetry_2
_geom_torsion_site_symmetry_3
_geom_torsion_site_symmetry_4
_geom_torsion_publ_flag
S1 C1 S2 C3 -1.4(2) 1_555 1_555 1_555 1_555 yes
S1 C1 C1 S1 -180.0 1_555 1_555 2_666 2_666 yes
S1 C1 C1 S2 -1.3(7) 1_555 1_555 2_666 2_666 yes
S1 C2 C3 S2 -0.5(5) 1_555 1_555 1_555 1_555 yes
S1 C2 C3 C6 179.3(3) 1_555 1_555 1_555 1_555 yes
S1 C2 C4 C5A -158.7(5) 1_555 1_555 1_555 1_555 yes
S1 C2 C4 C5B 170.9(5) 1_555 1_555 1_555 1_555 yes
S2 C1 S1 C2 1.2(2) 1_555 1_555 1_555 1_555 yes
S2 C1 C1 S2 -180.0 1_555 1_555 2_666 2_666 yes
S2 C3 C2 C4 -178.7(3) 1_555 1_555 1_555 1_555 yes
S2 C3 C6 C5A 159.8(5) 1_555 1_555 1_555 1_555 yes
S2 C3 C6 C5B -170.3(5) 1_555 1_555 1_555 1_555 yes
C1 S1 C2 C3 -0.4(4) 1_555 1_555 1_555 1_555 yes
C1 S1 C2 C4 177.3(4) 1_555 1_555 1_555 1_555 yes
C1 S2 C3 C2 1.2(4) 1_555 1_555 1_555 1_555 yes
C1 S2 C3 C6 -178.7(4) 1_555 1_555 1_555 1_555 yes
C1 C1 S1 C2 177.6(5) 1_555 2_666 2_666 2_666 yes
C1 C1 S2 C3 -177.4(5) 1_555 2_666 2_666 2_666 yes
C2 C3 C6 C5A -20.1(6) 1_555 1_555 1_555 1_555 yes
C2 C3 C6 C5B 9.9(6) 1_555 1_555 1_555 1_555 yes
C2 C4 C5A C5B -95(1) 1_555 1_555 1_555 1_555 yes
C2 C4 C5A C6 -30.1(7) 1_555 1_555 1_555 1_555 yes
C2 C4 C5A C7 -158.7(8) 1_555 1_555 1_555 1_555 yes
C2 C4 C5B C5A 91(1) 1_555 1_555 1_555 1_555 yes
C2 C4 C5B C6 16.5(7) 1_555 1_555 1_555 1_555 yes
C2 C4 C5B C7 153.2(7) 1_555 1_555 1_555 1_555 yes
C3 C2 C4 C5A 19.2(6) 1_555 1_555 1_555 1_555 yes
C3 C2 C4 C5B -11.2(6) 1_555 1_555 1_555 1_555 yes
C3 C6 C5A C4 30.8(7) 1_555 1_555 1_555 1_555 yes
C3 C6 C5A C5B 102(1) 1_555 1_555 1_555 1_555 yes
C3 C6 C5A C7 161.4(7) 1_555 1_555 1_555 1_555 yes
C3 C6 C5B C4 -16.1(7) 1_555 1_555 1_555 1_555 yes
C3 C6 C5B C5A -84(1) 1_555 1_555 1_555 1_555 yes
C3 C6 C5B C7 -150.3(7) 1_555 1_555 1_555 1_555 yes
C4 C2 C3 C6 1.2(5) 1_555 1_555 1_555 1_555 yes
C4 C5A C5B C6 110.0(4) 1_555 1_555 1_555 1_555 yes
C4 C5A C5B C7 -124.5(5) 1_555 1_555 1_555 1_555 yes
C4 C5A C6 C5B -71(1) 1_555 1_555 1_555 1_555 yes
C4 C5A C7 C5B 66(1) 1_555 1_555 1_555 1_555 yes
C4 C5A C7 C8 161.8(6) 1_555 1_555 1_555 1_555 yes
C4 C5B C5A C6 -110.0(4) 1_555 1_555 1_555 1_555 yes
C4 C5B C5A C7 124.5(5) 1_555 1_555 1_555 1_555 yes
C4 C5B C6 C5A 68(1) 1_555 1_555 1_555 1_555 yes
C4 C5B C7 C5A -60(1) 1_555 1_555 1_555 1_555 yes
C4 C5B C7 C8 -169.0(6) 1_555 1_555 1_555 1_555 yes
C5A C4 C5B C6 -74(1) 1_555 1_555 1_555 1_555 yes
C5A C4 C5B C7 62(1) 1_555 1_555 1_555 1_555 yes
C5A C5B C7 C8 -108(1) 1_555 1_555 1_555 1_555 yes
C5A C6 C5B C7 -66(1) 1_555 1_555 1_555 1_555 yes
C5A C7 C5B C6 69(1) 1_555 1_555 1_555 1_555 yes
C5A C7 C8 C9 156.1(9) 1_555 1_555 1_555 1_555 yes
C5B C4 C5A C6 65(1) 1_555 1_555 1_555 1_555 yes
C5B C4 C5A C7 -63(1) 1_555 1_555 1_555 1_555 yes
C5B C5A C7 C8 95(1) 1_555 1_555 1_555 1_555 yes
C5B C6 C5A C7 59(1) 1_555 1_555 1_555 1_555 yes
C5B C7 C5A C6 -57(1) 1_555 1_555 1_555 1_555 yes
C5B C7 C8 C9 -164.1(8) 1_555 1_555 1_555 1_555 yes
C6 C5A C5B C7 125.5(5) 1_555 1_555 1_555 1_555 yes
C6 C5A C7 C8 38(1) 1_555 1_555 1_555 1_555 yes
C6 C5B C5A C7 -125.5(5) 1_555 1_555 1_555 1_555 yes
C6 C5B C7 C8 -39(1) 1_555 1_555 1_555 1_555 yes
C7 C8 C9 C10 -179.6(8) 1_555 1_555 1_555 1_555 yes
C8 C9 C10 C11 170(1) 1_555 1_555 1_555 1_555 yes
